data_2100599
loop_
_publ_author_name
'G. S. Nichol'
'W. Clegg'
'M. J. Gutmann'
'D. M. Tooke'

_publ_section_title
;
 Stoichiometry-dependent structures: an X-ray and neutron
 single-crystal diffraction study of the effect of reaction
 stoichiometry on the crystalline products formed in the
 potassium--cyanurate system
;
_journal_coeditor_code BS5033
_journal_date_accepted 2006-06-29
_journal_date_recd_electronic 2006-03-31
_journal_issue 5
_journal_name_full 'Acta Crystallographica Section B'
_journal_page_first 798
_journal_page_last 807
_journal_paper_category FA
_journal_paper_doi 10.1107/S0108768106025171
_journal_volume 62
_journal_year 2006
_chemical_formula_moiety 'C12 D17 K3 N12 O16'
_chemical_formula_sum 'C12 D17 K3 N12 O16'
_chemical_formula_weight 719.71
_chemical_name_systematic
;
 ?
;
_space_group_IT_number 15
_symmetry_cell_setting monoclinic
_symmetry_space_group_name_Hall '-I 2ya'
_symmetry_space_group_name_H-M 'I 1 2/a 1'
_atom_sites_solution_hydrogens difmap
_atom_sites_solution_primary 'using coords of known structure'
_atom_sites_solution_secondary difmap
_audit_creation_method SHELXL-97
_cell_angle_alpha 90.00
_cell_angle_beta 97.514(3)
_cell_angle_gamma 90.00
_cell_formula_units_Z 8
_cell_length_a 12.824(2)
_cell_length_b 16.332(3)
_cell_length_c 23.713(4)
_cell_measurement_reflns_used 11000
_cell_measurement_temperature 150(2)
_cell_volume 4923.8(14)
_computing_cell_refinement SXD2001
_computing_data_collection SXD2001
_computing_data_reduction SXD2001
_computing_molecular_graphics 'Bruker SHELXTL'
_computing_publication_material 'Bruker SHELXTL and local programs'
_computing_structure_refinement 'Bruker SHELXTL'
_computing_structure_solution 'using coords of known structure'
_diffrn_ambient_temperature 150(2)
_diffrn_measured_fraction_theta_full 0.045
_diffrn_measured_fraction_theta_max 0.045
_diffrn_measurement_device_type 'SXD at ISIS neutron source'
_diffrn_measurement_method 'time-of-flight Laue diffraction'
_diffrn_radiation_monochromator none
_diffrn_radiation_probe neutron
_diffrn_radiation_source 'ISIS spallation neutron source'
_diffrn_radiation_type neutron
_diffrn_radiation_wavelength 0.5-7.0
_diffrn_reflns_av_R_equivalents 0.0908
_diffrn_reflns_av_sigmaI/netI 0.0585
_diffrn_reflns_limit_h_max 17
_diffrn_reflns_limit_h_min -19
_diffrn_reflns_limit_k_max 37
_diffrn_reflns_limit_k_min -37
_diffrn_reflns_limit_l_max 42
_diffrn_reflns_limit_l_min -62
_diffrn_reflns_number 8194
_diffrn_reflns_theta_full 83.23
_diffrn_reflns_theta_max 83.23
_diffrn_reflns_theta_min 8.65
_diffrn_standards_number 0
_exptl_absorpt_coefficient_mu 0.0652+0.00475
_exptl_absorpt_correction_T_max 0.497
_exptl_absorpt_correction_T_min 0.123
_exptl_absorpt_correction_type numerical
_exptl_absorpt_process_details
;
Mu = 0.7cm^-1^ at 1.8\A calculated using custom ISIS
software program SXD-2001.
;
_exptl_crystal_colour colourless
_exptl_crystal_density_diffrn 1.942
_exptl_crystal_density_method 'not measured'
_exptl_crystal_description block
_exptl_crystal_F_000 3275
_exptl_crystal_size_max 2.00
_exptl_crystal_size_mid 2.00
_exptl_crystal_size_min 1.00
_refine_diff_density_max 2.011
_refine_diff_density_min -2.199
_refine_ls_extinction_coef 0.000083(3)
_refine_ls_extinction_expression Fc^*^=kFc[1+0.001xFc^2^\l^3^/sin(2\q)]^-1/4^
_refine_ls_extinction_method SHELXL
_refine_ls_goodness_of_fit_ref 1.033
_refine_ls_hydrogen_treatment anisotropic
_refine_ls_matrix_type full
_refine_ls_number_parameters 651
_refine_ls_number_reflns 8194
_refine_ls_number_restraints 40
_refine_ls_restrained_S_all 1.031
_refine_ls_R_factor_all 0.0678
_refine_ls_R_factor_gt 0.0678
_refine_ls_shift/su_max 0.048
_refine_ls_shift/su_mean 0.007
_refine_ls_structure_factor_coef Fsqd
_refine_ls_weighting_details 'calc w=1/[\s^2^(Fo^2^)+(0.1144P)^2^+438.2559P] where P=(Fo^2^+2Fc^2^)/3'
_refine_ls_weighting_scheme calc
_refine_ls_wR_factor_gt 0.1820
_refine_ls_wR_factor_ref 0.1820
_reflns_number_gt 2535
_reflns_number_total 2545
_reflns_threshold_expression I>2\s(I)
_cod_data_source_file bs5033.cif
_cod_data_source_block 3_neutron
_cod_original_cell_volume 4923.8(15)
_cod_original_sg_symbol_H-M 'I 2/a'
_cod_database_code 2100599

loop_
_symmetry_equiv_pos_as_xyz
'x, y, z'
'-x+1/2, y, -z'
'x+1/2, y+1/2, z+1/2'
'-x+1, y+1/2, -z+1/2'
'-x, -y, -z'
'x-1/2, -y, z'
'-x+1/2, -y+1/2, -z+1/2'
'x, -y+1/2, z+1/2'

loop_
_atom_site_type_symbol
_atom_site_label
_atom_site_fract_x
_atom_site_fract_y
_atom_site_fract_z
_atom_site_U_iso_or_equiv
_atom_site_adp_type
_atom_site_calc_flag
_atom_site_refinement_flags
_atom_site_occupancy
K K1 0.1743(8) 0.7470(9) 0.3123(2) 0.022(2) Uani d . 1
K K2 0.4689(7) 0.7496(7) 0.4233(2) 0.022(2) Uani d . 1
K K3 0.7869(8) 0.7466(8) 0.4246(2) 0.021(2) Uani d . 1
O O1 0.1437(14) 0.8506(3) 0.2088(4) 0.024(3) Uani d . 1
O O2 0.1201(12) 1.0890(4) 0.3025(4) 0.015(3) Uani d . 1
O O3 0.1383(12) 1.0958(4) 0.1142(4) 0.008(2) Uani d . 1
N N1 0.1295(8) 0.9712(3) 0.2550(2) 0.0150(18) Uani d U 1
N N2 0.1261(9) 1.0981(2) 0.2095(3) 0.018(2) Uani d . 1
N N3 0.1363(8) 0.9725(3) 0.1588(3) 0.016(2) Uani d . 1
C C1 0.1364(10) 0.9262(3) 0.2083(3) 0.010(2) Uani d . 1
C C2 0.1253(11) 1.0557(3) 0.2557(3) 0.0148(18) Uani d U 1
C C3 0.1330(11) 1.0566(4) 0.1573(3) 0.018(3) Uani d . 1
D D1 0.1261(15) 0.9408(4) 0.2921(4) 0.025(3) Uani d . 1
D D3 0.1396(12) 0.9431(4) 0.1198(4) 0.018(3) Uani d . 1
O O4 0.3570(12) 0.8549(3) 0.2929(3) 0.016(2) Uani d U 1
O O5 0.3696(15) 1.0946(5) 0.3893(4) 0.027(4) Uani d . 1
O O6 0.4002(13) 1.0961(4) 0.1998(4) 0.014(2) Uani d . 1
N N4 0.3665(8) 0.9744(2) 0.3406(2) 0.016(2) Uani d . 1
N N5 0.3803(9) 1.0979(2) 0.2954(3) 0.0148(19) Uani d . 1
N N6 0.3777(8) 0.9741(3) 0.2442(2) 0.0119(17) Uani d . 1
C C4 0.3656(11) 0.9289(3) 0.2937(3) 0.016(2) Uani d U 1
C C5 0.3702(11) 1.0588(4) 0.3424(3) 0.011(3) Uani d . 1
C C6 0.3869(10) 1.0582(3) 0.2435(3) 0.0090(18) Uani d . 1
D D4 0.3677(14) 0.9442(5) 0.3791(3) 0.030(4) Uani d . 1
D D5 0.4018(6) 1.1606(2) 0.29823(15) 0.0234(17) Uani d . 1
D D6 0.3738(15) 0.9450(4) 0.2042(4) 0.023(3) Uani d . 1
O O7 0.6401(15) 0.8588(5) 0.4578(4) 0.019(2) Uani d . 1
O O8 0.6110(13) 1.0994(4) 0.5516(4) 0.0129(17) Uani d U 1
O O9 0.6248(12) 1.1012(4) 0.3623(3) 0.0118(19) Uani d U 1
N N7 0.6267(10) 0.9789(2) 0.5062(3) 0.017(2) Uani d . 1
N N8 0.6208(9) 1.1058(3) 0.4569(2) 0.018(3) Uani d . 1
N N9 0.6307(10) 0.9807(2) 0.4092(2) 0.012(2) Uani d . 1
C C7 0.6324(12) 0.9346(4) 0.4561(3) 0.012(2) Uani d . 1
C C8 0.6193(12) 1.0635(3) 0.5076(3) 0.0130(17) Uani d U 1
C C9 0.6254(13) 1.0646(3) 0.4082(3) 0.0116(19) Uani d U 1
D D7 0.6254(10) 0.9478(3) 0.5444(3) 0.016(3) Uani d . 1
D D9 0.6340(14) 0.9505(4) 0.3710(4) 0.026(3) Uani d . 1
O O10 0.3878(14) 0.5968(4) 0.4474(4) 0.019(3) Uani d . 1
O O11 0.3607(13) 0.3577(4) 0.5390(3) 0.0114(17) Uani d U 1
O O12 0.3750(13) 0.5945(4) 0.6389(4) 0.021(3) Uani d . 1
N N10 0.3743(9) 0.4789(2) 0.4940(3) 0.0078(14) Uani d U 1
N N11 0.3726(12) 0.4753(2) 0.5899(3) 0.017(2) Uani d . 1
N N12 0.3781(8) 0.6043(3) 0.5425(2) 0.010(2) Uani d . 1
C C10 0.3803(11) 0.5637(3) 0.4952(3) 0.0076(14) Uani d U 1
C C11 0.3678(11) 0.4319(4) 0.5391(3) 0.0110(17) Uani d U 1
C C12 0.3767(13) 0.5618(3) 0.5914(3) 0.013(2) Uani d . 1
D D10 0.3713(12) 0.4507(4) 0.4549(3) 0.027(4) Uani d . 1
D D11 0.3767(13) 0.4455(4) 0.6281(4) 0.022(3) Uani d . 1
O O13 0.9996(5) 0.7486(6) 0.43930(15) 0.0242(14) Uani d . 1
D D13A 1.0456(11) 0.7965(3) 0.4469(3) 0.019(3) Uani d . 1
D D13B 1.0423(13) 0.6998(5) 0.4456(3) 0.033(4) Uani d . 1
O O14 0.6125(6) 0.7541(6) 0.34356(14) 0.0282(16) Uani d . 1
D D14A 0.6116(13) 0.8020(5) 0.3207(4) 0.040(4) Uani d . 1
D D14B 0.6053(13) 0.7073(5) 0.3187(3) 0.040(4) Uani d . 1
O O15 0.2550(5) 0.7476(6) 0.42625(14) 0.0225(14) Uani d . 1
D D15A 0.2261(10) 0.7002(4) 0.4417(3) 0.027(3) Uani d . 1
D D15B 0.2266(12) 0.7941(4) 0.4419(3) 0.041(4) Uani d . 1
O O16 -0.0452(5) 0.7505(5) 0.31794(12) 0.0237(14) Uani d . 1
D D16A -0.0771(6) 0.6982(2) 0.30659(17) 0.0248(17) Uani d . 1
D D16B -0.0310(5) 0.7485(5) 0.35901(12) 0.0287(13) Uani d . 1

loop_
_atom_site_aniso_label
_atom_site_aniso_U_11
_atom_site_aniso_U_22
_atom_site_aniso_U_33
_atom_site_aniso_U_12
_atom_site_aniso_U_13
_atom_site_aniso_U_23
K1 0.036(7) 0.013(2) 0.0171(19) 0.000(7) 0.008(3) -0.003(4)
K2 0.021(7) 0.0107(18) 0.038(3) 0.011(7) 0.012(3) 0.011(4)
K3 0.021(7) 0.015(2) 0.031(2) 0.005(7) 0.015(3) 0.002(4)
O1 0.041(9) 0.0066(18) 0.024(3) 0.000(3) 0.008(4) 0.0012(18)
O2 0.027(8) 0.0085(17) 0.010(2) 0.004(3) 0.005(3) 0.0029(14)
O3 0.007(7) 0.009(2) 0.007(2) 0.004(3) -0.002(3) 0.0033(17)
N1 0.031(5) 0.0100(12) 0.0039(14) 0.0017(16) 0.0022(19) 0.0012(9)
N2 0.037(7) 0.0090(13) 0.0070(17) -0.006(2) 0.004(2) 0.0012(10)
N3 0.023(7) 0.0150(19) 0.011(2) 0.005(3) 0.010(3) -0.0025(16)
C1 0.006(6) 0.0112(17) 0.013(2) -0.004(2) 0.001(3) 0.0000(16)
C2 0.031(5) 0.0104(12) 0.0030(14) 0.0017(17) 0.0023(19) 0.0013(10)
C3 0.034(10) 0.010(2) 0.014(3) -0.001(3) 0.018(4) 0.002(2)
D1 0.038(10) 0.019(2) 0.019(3) 0.001(4) 0.003(4) 0.005(2)
D3 0.021(9) 0.014(2) 0.020(3) 0.000(3) 0.009(4) 0.003(2)
O4 0.033(7) 0.0106(17) 0.0050(17) -0.006(2) 0.004(3) -0.0017(13)
O5 0.056(12) 0.019(3) 0.008(3) 0.008(4) 0.009(4) 0.001(2)
O6 0.023(7) 0.016(2) 0.0025(18) -0.005(3) 0.000(2) 0.0010(15)
N4 0.032(7) 0.0074(16) 0.006(2) 0.005(2) -0.004(3) -0.0013(13)
N5 0.030(6) 0.0112(14) 0.0033(13) -0.008(2) 0.0015(18) 0.0001(9)
N6 0.010(5) 0.0122(14) 0.0145(19) -0.0007(17) 0.006(2) 0.0008(12)
C4 0.033(7) 0.0107(17) 0.0054(18) -0.006(2) 0.004(3) -0.0015(13)
C5 0.015(9) 0.011(2) 0.006(2) -0.002(3) -0.005(3) 0.0018(19)
C6 0.004(5) 0.0132(17) 0.010(2) 0.002(2) 0.005(2) 0.0022(13)
D4 0.060(12) 0.020(3) 0.011(3) -0.001(4) 0.009(4) 0.007(2)
D5 0.034(5) 0.0171(14) 0.0191(15) -0.003(2) 0.0035(19) 0.0014(12)
D6 0.045(10) 0.018(2) 0.009(2) 0.002(3) 0.012(3) -0.0004(17)
O7 0.022(8) 0.015(2) 0.024(3) 0.006(3) 0.013(4) -0.0007(18)
O8 0.022(5) 0.0115(16) 0.0067(18) -0.006(2) 0.006(2) -0.0009(13)
O9 0.017(6) 0.0120(15) 0.006(2) -0.003(2) 0.001(3) 0.0001(13)
N7 0.028(6) 0.0120(16) 0.011(2) -0.006(2) 0.004(3) 0.0011(14)
N8 0.033(8) 0.014(2) 0.006(2) -0.004(3) 0.005(3) 0.0008(14)
N9 0.023(6) 0.0087(12) 0.0038(17) 0.0041(19) 0.002(2) 0.0000(10)
C7 0.013(6) 0.017(2) 0.009(2) 0.004(2) 0.006(2) 0.0026(13)
C8 0.022(5) 0.0114(15) 0.0068(18) -0.007(2) 0.005(2) -0.0012(12)
C9 0.017(6) 0.0118(15) 0.006(2) -0.003(2) 0.001(3) 0.0001(13)
D7 0.023(9) 0.0087(19) 0.018(3) 0.004(3) 0.007(4) -0.006(2)
D9 0.039(10) 0.020(3) 0.019(3) 0.000(4) 0.009(4) -0.007(2)
O10 0.033(8) 0.011(2) 0.016(3) -0.010(3) 0.008(3) 0.0014(17)
O11 0.024(5) 0.0056(14) 0.0051(15) 0.0008(19) 0.002(2) 0.0005(10)
O12 0.046(8) 0.0098(19) 0.010(2) -0.006(3) 0.010(3) 0.0001(15)
N10 0.011(4) 0.0076(12) 0.0055(16) -0.0055(17) 0.0021(19) -0.0003(11)
N11 0.028(7) 0.0103(14) 0.012(2) 0.006(2) 0.006(3) 0.0015(13)
N12 0.015(7) 0.0058(16) 0.011(3) -0.005(3) 0.005(3) 0.0010(13)
C10 0.011(4) 0.0072(12) 0.0052(16) -0.0052(17) 0.0016(19) 0.0004(10)
C11 0.023(5) 0.0053(13) 0.0044(14) 0.0014(18) 0.0022(19) 0.0011(9)
C12 0.020(7) 0.0102(17) 0.009(2) -0.007(3) 0.006(3) -0.0027(16)
D10 0.044(11) 0.023(3) 0.013(3) 0.004(4) 0.004(4) -0.008(2)
D11 0.036(10) 0.020(2) 0.009(3) 0.000(3) 0.004(4) 0.002(2)
O13 0.030(5) 0.0130(13) 0.0303(16) 0.000(6) 0.006(2) -0.010(3)
D13A 0.016(8) 0.011(2) 0.029(3) -0.002(3) 0.004(4) -0.007(2)
D13B 0.050(12) 0.023(3) 0.028(4) -0.001(5) 0.009(5) -0.007(2)
O14 0.055(5) 0.0145(18) 0.0154(12) -0.002(4) 0.0040(17) -0.002(3)
D14A 0.065(12) 0.024(3) 0.030(4) 0.014(4) 0.007(5) 0.002(2)
D14B 0.072(11) 0.030(3) 0.019(3) 0.007(4) 0.007(4) -0.008(2)
O15 0.029(4) 0.0112(14) 0.0278(14) 0.003(5) 0.0049(18) -0.003(3)
D15A 0.032(10) 0.022(2) 0.032(4) -0.006(3) 0.015(5) 0.005(2)
D15B 0.069(13) 0.0107(19) 0.042(5) -0.001(4) -0.002(6) 0.000(2)
O16 0.041(5) 0.0134(12) 0.0163(12) 0.005(6) 0.0028(17) -0.005(4)
D16A 0.031(6) 0.0156(14) 0.0266(18) 0.000(2) 0.001(2) -0.0021(13)
D16B 0.036(4) 0.0286(15) 0.0220(11) 0.006(6) 0.0054(15) 0.001(4)

loop_
_atom_type_symbol
_atom_type_description
_atom_type_scat_dispersion_real
_atom_type_scat_dispersion_imag
_atom_type_scat_source
C C 0.0000 0.0000 'International Tables Vol C Tables 4.2.6.8 and 6.1.1.4'
D D 0.0000 0.0000 'International Tables Vol C Tables 4.2.6.8 and 6.1.1.4'
N N 0.0000 0.0000 'International Tables Vol C Tables 4.2.6.8 and 6.1.1.4'
O O 0.0000 0.0000 'International Tables Vol C Tables 4.2.6.8 and 6.1.1.4'
K K 0.0000 0.0000 'International Tables Vol C Tables 4.2.6.8 and 6.1.1.4'

loop_
_geom_angle_atom_site_label_1
_geom_angle_atom_site_label_2
_geom_angle_atom_site_label_3
_geom_angle_site_symmetry_1
_geom_angle_site_symmetry_3
_geom_angle
O1 K1 O1 . 7_565 101.1(4)
O1 K1 O4 . . 64.0(4)
O1 K1 O4 7_565 7_565 64.9(3)
O1 K1 O4 . 7_565 68.70(13)
O1 K1 O4 7_565 . 68.8(2)
O1 K1 O9 7_565 6_575 140.4(6)
O1 K1 O9 . 6_575 80.6(4)
O1 K1 O12 7_565 2_556 79.5(5)
O1 K1 O12 . 2_556 145.3(5)
O1 K1 O15 . . 143.1(6)
O1 K1 O15 7_565 . 87.9(4)
O1 K1 O16 . . 90.2(4)
O1 K1 O16 7_565 . 147.0(6)
O4 K1 O4 . 7_565 102.8(3)
O4 K1 O9 7_565 6_575 145.0(5)
O4 K1 O9 . 6_575 77.0(5)
O4 K1 O12 7_565 2_556 80.8(4)
O4 K1 O12 . 2_556 142.2(6)
O4 K1 O15 . . 87.0(4)
O4 K1 O15 7_565 . 144.3(6)
O4 K1 O16 . . 142.3(6)
O4 K1 O16 7_565 . 91.4(4)
O9 K1 O12 6_575 2_556 121.1(3)
O9 K1 O15 6_575 . 70.5(4)
O9 K1 O16 6_575 . 71.7(4)
O12 K1 O15 2_556 . 71.4(4)
O12 K1 O16 2_556 . 74.0(5)
O15 K1 O16 . . 101.6(3)
O7 K2 O8 . 5_676 71.0(5)
O7 K2 O10 . . 142.3(4)
O7 K2 O11 . 5_666 76.4(2)
O7 K2 O14 . . 68.3(4)
O7 K2 O15 . . 136.8(5)
O8 K2 O10 5_676 . 126.5(3)
O8 K2 O11 5_676 5_666 140.4(5)
O8 K2 O14 5_676 . 114.5(5)
O8 K2 O15 5_676 . 66.8(4)
O10 K2 O11 . 5_666 71.2(5)
O10 K2 O14 . . 117.2(5)
O10 K2 O15 . . 65.5(5)
O11 K2 O14 5_666 . 71.6(3)
O11 K2 O15 5_666 . 135.3(5)
O14 K2 O15 . . 139.5(3)
O3 K3 O5 4_545 6_675 121.3(3)
O3 K3 O7 4_545 . 157.3(6)
O3 K3 O11 4_545 5_666 80.8(5)
O3 K3 O13 4_545 . 71.0(4)
O3 K3 O14 4_545 . 95.2(4)
O5 K3 O7 6_675 . 77.7(5)
O5 K3 O11 6_675 5_666 155.7(6)
O5 K3 O13 6_675 . 68.5(5)
O5 K3 O14 6_675 . 93.0(4)
O7 K3 O11 . 5_666 78.6(3)
O7 K3 O13 . . 131.1(6)
O7 K3 O14 . . 69.7(4)
O11 K3 O13 5_666 . 133.4(5)
O11 K3 O14 5_666 . 73.7(4)
O13 K3 O14 . . 143.4(3)
K1 O1 K1 . 7_565 78.9(4)
K1 O1 C1 . . 125.3(7)
K1 O1 C1 7_565 . 127.2(11)
K3 O3 C3 4 . 142.0(8)
C1 N1 C2 . . 124.3(5)
C1 N1 D1 . . 117.5(7)
C2 N1 D1 . . 118.2(7)
C2 N2 C3 . . 119.2(4)
C1 N3 C3 . . 124.0(6)
C1 N3 D3 . . 119.8(6)
C3 N3 D3 . . 116.2(7)
O1 C1 N1 . . 123.5(8)
O1 C1 N3 . . 122.6(8)
N1 C1 N3 . . 113.9(5)
O2 C2 N1 . . 117.0(6)
O2 C2 N2 . . 121.8(6)
N1 C2 N2 . . 121.2(6)
O3 C3 N2 . . 119.8(6)
O3 C3 N3 . . 122.9(7)
N2 C3 N3 . . 117.4(6)
K1 O4 K1 . 7_565 77.2(3)
K1 O4 C4 . . 130.6(11)
K1 O4 C4 7_565 . 124.8(7)
K3 O5 C5 6_575 . 134.5(8)
C4 N4 C5 . . 125.3(6)
C4 N4 D4 . . 117.8(7)
C5 N4 D4 . . 116.9(8)
C5 N5 C6 . . 123.2(4)
C5 N5 D5 . . 118.2(6)
C6 N5 D5 . . 117.1(7)
C4 N6 C6 . . 123.3(5)
C4 N6 D6 . . 121.0(6)
C6 N6 D6 . . 115.5(6)
O4 C4 N4 . . 123.8(8)
O4 C4 N6 . . 121.8(7)
N4 C4 N6 . . 114.3(5)
O5 C5 N4 . . 119.2(7)
O5 C5 N5 . . 122.7(7)
N4 C5 N5 . . 117.9(6)
O6 C6 N5 . . 122.3(6)
O6 C6 N6 . . 122.0(7)
N5 C6 N6 . . 115.7(5)
K2 O7 K3 . . 91.8(4)
K2 O7 C7 . . 123.9(12)
K3 O7 C7 . . 133.9(11)
K2 O8 C8 5_676 . 133.8(8)
K1 O9 C9 6_675 . 143.8(7)
C7 N7 C8 . . 123.2(6)
C7 N7 D7 . . 119.6(5)
C8 N7 D7 . . 117.2(7)
C8 N8 C9 . . 120.1(5)
C7 N9 C9 . . 124.9(6)
C7 N9 D9 . . 117.3(6)
C9 N9 D9 . . 117.8(7)
O7 C7 N7 . . 120.0(6)
O7 C7 N9 . . 125.4(7)
N7 C7 N9 . . 114.5(6)
O8 C8 N7 . . 121.1(7)
O8 C8 N8 . . 121.1(6)
N7 C8 N8 . . 117.8(6)
O9 C9 N8 . . 121.0(6)
O9 C9 N9 . . 119.5(7)
N8 C9 N9 . . 119.5(6)
K2 O10 C10 . . 129.6(7)
K2 O11 K3 5_666 5_666 93.0(4)
K2 O11 C11 5_666 . 123.8(11)
K3 O11 C11 5_666 . 131.9(11)
K1 O12 C12 2_556 . 140.4(7)
C10 N10 C11 . . 124.8(6)
C10 N10 D10 . . 117.4(7)
C11 N10 D10 . . 117.8(6)
C11 N11 C12 . . 122.0(6)
C11 N11 D11 . . 120.9(6)
C12 N11 D11 . . 117.1(7)
C10 N12 C12 . . 118.7(5)
O10 C10 N10 . . 114.7(6)
O10 C10 N12 . . 124.3(6)
N10 C10 N12 . . 121.0(6)
O11 C11 N10 . . 125.9(6)
O11 C11 N11 . . 120.4(6)
N10 C11 N11 . . 113.6(6)
O12 C12 N11 . . 116.5(6)
O12 C12 N12 . . 123.8(6)
N11 C12 N12 . . 119.6(6)
K3 O13 D13A . . 127.2(8)
K3 O13 D13B . . 123.4(10)
D13A O13 D13B . . 108.3(8)
K2 O14 K3 . . 94.2(3)
K2 O14 D14A . . 116.5(10)
K2 O14 D14B . . 111.9(10)
K3 O14 D14A . . 112.5(11)
K3 O14 D14B . . 113.3(10)
D14A O14 D14B . . 108.1(5)
K1 O15 K2 . . 102.9(3)
K1 O15 D15A . . 105.0(8)
K1 O15 D15B . . 105.9(8)
K2 O15 D15A . . 117.3(9)
K2 O15 D15B . . 116.1(11)
D15A O15 D15B . . 108.2(7)
K1 O16 D16A . . 110.8(7)
K1 O16 D16B . . 89.4(5)
D16A O16 D16B . . 105.5(8)

loop_
_geom_bond_atom_site_label_1
_geom_bond_atom_site_label_2
_geom_bond_site_symmetry_2
_geom_bond_distance
K1 O1 . 2.965(13)
K1 O1 7_565 2.92(2)
K1 O4 . 3.01(2)
K1 O4 7_565 2.983(11)
K1 O9 6_575 2.856(15)
K1 O12 2_556 2.853(16)
K1 O15 . 2.764(6)
K1 O16 . 2.836(12)
K2 O7 . 2.86(2)
K2 O8 5_676 2.765(14)
K2 O10 . 2.791(14)
K2 O11 5_666 2.852(16)
K2 O14 . 2.808(9)
K2 O15 . 2.753(11)
K3 O3 4_545 2.840(16)
K3 O5 6_675 2.964(17)
K3 O7 . 2.812(17)
K3 O11 5_666 2.768(17)
K3 O13 . 2.704(12)
K3 O14 . 2.755(11)
O1 K1 7_565 2.92(2)
O1 C1 . 1.239(8)
O2 C2 . 1.244(12)
O3 K3 4 2.840(16)
O3 C3 . 1.216(12)
N1 C1 . 1.342(10)
N1 C2 . 1.381(7)
N1 D1 . 1.014(9)
N2 C2 . 1.299(9)
N2 C3 . 1.424(10)
N3 C1 . 1.397(10)
N3 C3 . 1.374(8)
N3 D3 . 1.046(10)
O4 K1 7_565 2.983(11)
O4 C4 . 1.214(8)
O5 K3 6_575 2.964(17)
O5 C5 . 1.255(13)
O6 C6 . 1.239(12)
N4 C4 . 1.336(9)
N4 C5 . 1.380(8)
N4 D4 . 1.036(9)
N5 C5 . 1.306(10)
N5 C6 . 1.403(10)
N5 D5 . 1.060(6)
N6 C4 . 1.411(9)
N6 C6 . 1.380(7)
N6 D6 . 1.056(9)
O7 C7 . 1.242(10)
O8 K2 5_676 2.765(14)
O8 C8 . 1.214(12)
O9 K1 6_675 2.856(15)
O9 C9 . 1.239(11)
N7 C7 . 1.401(10)
N7 C8 . 1.385(8)
N7 D7 . 1.042(10)
N8 C8 . 1.390(9)
N8 C9 . 1.345(9)
N9 C7 . 1.340(9)
N9 C9 . 1.372(7)
N9 D9 . 1.039(11)
O10 C10 . 1.269(12)
O11 K2 5_666 2.852(16)
O11 K3 5_666 2.768(17)
O11 C11 . 1.215(9)
O12 K1 2_556 2.853(16)
O12 C12 . 1.248(11)
N10 C10 . 1.387(7)
N10 C11 . 1.329(8)
N10 D10 . 1.030(10)
N11 C11 . 1.391(10)
N11 C12 . 1.413(7)
N11 D11 . 1.024(10)
N12 C10 . 1.308(9)
N12 C12 . 1.353(9)
O13 D13A . 0.982(12)
O13 D13B . 0.968(13)
O14 D14A . 0.952(10)
O14 D14B . 0.963(10)
O15 D15A . 0.952(10)
O15 D15B . 0.940(11)
O16 D16A . 0.969(9)
O16 D16B . 0.968(4)

loop_
_geom_hbond_atom_site_label_D
_geom_hbond_atom_site_label_H
_geom_hbond_atom_site_label_A
_geom_hbond_site_symmetry_A
_geom_hbond_distance_DH
_geom_hbond_distance_HA
_geom_hbond_distance_DA
_geom_hbond_angle_DHA
N1 D1 O9 6_575 1.017(11) 1.796(11) 2.809(10) 173.6(9)
N3 D3 O10 7_565 1.054(12) 1.701(13) 2.734(12) 165.5(16)
N4 D4 O8 5_676 1.027(11) 1.787(11) 2.807(10) 170.9(16)
N5 D5 O16 6_675 1.059(7) 1.654(11) 2.690(12) 164.6(7)
N6 D6 O12 8_564 1.060(10) 1.681(11) 2.738(11) 175.0(8)
N7 D7 O5 5_676 1.043(12) 1.708(12) 2.746(12) 173.2(11)
N9 D9 O2 6_675 1.034(11) 1.736(12) 2.763(11) 172.1(14)
N10 D10 O3 7_565 1.022(10) 1.804(11) 2.825(10) 177.9(11)
N11 D11 O6 8_565 1.022(11) 1.821(13) 2.828(11) 167.9(15)
O13 D13A N8 6_675 0.968(12) 1.866(12) 2.830(12) 174.1(12)
O14 D14A O2 6_675 0.964(12) 1.838(12) 2.756(13) 158.3(10)
O14 D14B O6 4_545 0.959(11) 1.866(12) 2.768(13) 155.6(10)
O15 D15A N12 2_556 0.945(11) 2.123(12) 3.042(12) 163.6(11)
O15 D15B N8 6_575 0.946(12) 2.190(15) 3.098(11) 160.4(13)
O16 D16A N2 4_445 0.964(10) 1.771(8) 2.733(12) 174.9(8)
O16 D16A O3 4_445 0.964(10) 2.705(11) 3.293(13) 119.9(5)
O16 D16B O13 1_455 0.969(6) 1.895(7) 2.864(6) 178.4(10)

loop_
_geom_torsion_atom_site_label_1
_geom_torsion_atom_site_label_2
_geom_torsion_atom_site_label_3
_geom_torsion_atom_site_label_4
_geom_torsion_site_symmetry_1
_geom_torsion_site_symmetry_4
_geom_torsion
O1 K1 O1 K1 7_565 7_565 0.0
O1 K1 O1 C1 7_565 . -128.0(16)
O4 K1 O1 K1 7_565 7_565 -57.3(4)
O4 K1 O1 K1 . 7_565 59.7(3)
O4 K1 O1 C1 . . -68.3(15)
O4 K1 O1 C1 7_565 . 174.7(18)
O9 K1 O1 K1 6_575 7_565 139.8(6)
O9 K1 O1 C1 6_575 . 11.7(15)
O12 K1 O1 K1 2_556 7_565 -87.5(11)
O12 K1 O1 C1 2_556 . 144.5(14)
O15 K1 O1 K1 . 7_565 101.4(8)
O15 K1 O1 C1 . . -26.6(19)
O16 K1 O1 K1 . 7_565 -148.8(6)
O16 K1 O1 C1 . . 83.2(15)
K1 O1 C1 N1 . . -8(2)
K1 O1 C1 N1 7_565 . -111.8(14)
K1 O1 C1 N3 . . 171.1(10)
K1 O1 C1 N3 7_565 . 67.1(16)
C2 N1 C1 O1 . . 177.4(15)
C2 N1 C1 N3 . . -1.5(19)
D1 N1 C1 O1 . . -4(3)
D1 N1 C1 N3 . . 177.5(15)
C3 N3 C1 O1 . . -177.0(15)
C3 N3 C1 N1 . . 2.0(18)
D3 N3 C1 O1 . . 2(2)
D3 N3 C1 N1 . . -178.6(16)
C3 N2 C2 O2 . . 179.5(16)
C3 N2 C2 N1 . . -1(2)
C1 N1 C2 O2 . . -179.2(15)
C1 N1 C2 N2 . . 1(2)
D1 N1 C2 O2 . . 2(2)
D1 N1 C2 N2 . . -177.9(19)
K3 O3 C3 N2 4 . 30(3)
K3 O3 C3 N3 4 . -147.7(12)
C1 N3 C3 O3 . . 176.2(16)
C1 N3 C3 N2 . . -1.9(18)
D3 N3 C3 O3 . . -3(2)
D3 N3 C3 N2 . . 178.6(16)
C2 N2 C3 O3 . . -176.9(16)
C2 N2 C3 N3 . . 1.3(19)
O1 K1 O4 K1 7_565 7_565 56.4(4)
O1 K1 O4 K1 . 7_565 -58.3(3)
O1 K1 O4 C4 . . 66.8(9)
O1 K1 O4 C4 7_565 . -178.5(11)
O4 K1 O4 K1 7_565 7_565 0.0
O4 K1 O4 C4 7_565 . 125.2(10)
O9 K1 O4 K1 6_575 7_565 -144.1(5)
O9 K1 O4 C4 6_575 . -18.9(9)
O12 K1 O4 K1 2_556 7_565 91.4(8)
O12 K1 O4 C4 2_556 . -143.4(9)
O15 K1 O4 K1 . 7_565 145.3(6)
O15 K1 O4 C4 . . -89.6(9)
O16 K1 O4 K1 . 7_565 -109.6(4)
O16 K1 O4 C4 . . 15.6(11)
K1 O4 C4 N4 . . 67.5(17)
K1 O4 C4 N4 7_565 . 171.4(10)
K1 O4 C4 N6 . . -113.9(13)
K1 O4 C4 N6 7_565 . -10(2)
C5 N4 C4 O4 . . -176.1(15)
C5 N4 C4 N6 . . 5.1(19)
D4 N4 C4 O4 . . 6(2)
D4 N4 C4 N6 . . -172.3(16)
C6 N6 C4 O4 . . 179.5(14)
C6 N6 C4 N4 . . -1.7(19)
D6 N6 C4 O4 . . 5(3)
D6 N6 C4 N4 . . -176.5(15)
K3 O5 C5 N4 6_575 . -148.1(11)
K3 O5 C5 N5 6_575 . 36(3)
C6 N5 C5 O5 . . 176.3(16)
C6 N5 C5 N4 . . 0(2)
D5 N5 C5 O5 . . 11(2)
D5 N5 C5 N4 . . -165.2(10)
C4 N4 C5 O5 . . 179.3(17)
C4 N4 C5 N5 . . -4.6(19)
D4 N4 C5 O5 . . -3(2)
D4 N4 C5 N5 . . 172.8(17)
C4 N6 C6 O6 . . 178.1(16)
C4 N6 C6 N5 . . -1.9(17)
D6 N6 C6 O6 . . -7(2)
D6 N6 C6 N5 . . 173.2(17)
C5 N5 C6 O6 . . -177.4(17)
C5 N5 C6 N6 . . 2.6(19)
D5 N5 C6 O6 . . -12(2)
D5 N5 C6 N6 . . 168.3(11)
O3 K3 O7 K2 4_545 . -7.5(11)
O3 K3 O7 C7 4_545 . -151.0(12)
O5 K3 O7 K2 6_675 . 141.1(4)
O5 K3 O7 C7 6_675 . -2.3(12)
O11 K3 O7 K2 5_666 . -33.4(3)
O11 K3 O7 C7 5_666 . -176.8(14)
O13 K3 O7 K2 . . -172.3(4)
O13 K3 O7 C7 . . 44.2(14)
O14 K3 O7 K2 . . 43.3(3)
O14 K3 O7 C7 . . -100.2(12)
O8 K2 O7 K3 5_676 . -170.3(4)
O8 K2 O7 C7 5_676 . -21.5(7)
O10 K2 O7 K3 . . 64.0(8)
O10 K2 O7 C7 . . -147.2(8)
O11 K2 O7 K3 5_666 . 32.6(3)
O11 K2 O7 C7 5_666 . -178.6(9)
O14 K2 O7 K3 . . -42.8(3)
O14 K2 O7 C7 . . 106.1(7)
O15 K2 O7 K3 . . 176.7(4)
O15 K2 O7 C7 . . -34.4(10)
K2 O7 C7 N7 . . 103.0(12)
K2 O7 C7 N9 . . -78.2(19)
K3 O7 C7 N7 . . -122.8(12)
K3 O7 C7 N9 . . 56(2)
C9 N9 C7 O7 . . -177.9(15)
C9 N9 C7 N7 . . 1(2)
D9 N9 C7 O7 . . 2(3)
D9 N9 C7 N7 . . -179.5(16)
C8 N7 C7 O7 . . 179.3(16)
C8 N7 C7 N9 . . 0.3(19)
D7 N7 C7 O7 . . -3(2)
D7 N7 C7 N9 . . 178.2(18)
K2 O8 C8 N7 5_676 . -156.2(10)
K2 O8 C8 N8 5_676 . 23(3)
C7 N7 C8 O8 . . 177.5(17)
C7 N7 C8 N8 . . -2.0(18)
D7 N7 C8 O8 . . 0(2)
D7 N7 C8 N8 . . -179.8(17)
C9 N8 C8 O8 . . -177.1(17)
C9 N8 C8 N7 . . 2(2)
K1 O9 C9 N8 6_675 . 26(3)
K1 O9 C9 N9 6_675 . -154.5(13)
C8 N8 C9 O9 . . 178.6(16)
C8 N8 C9 N9 . . -1(2)
C7 N9 C9 O9 . . 179.6(19)
C7 N9 C9 N8 . . -1(2)
D9 N9 C9 O9 . . 0(3)
D9 N9 C9 N8 . . 180(2)
O7 K2 O10 C10 . . 42(2)
O8 K2 O10 C10 5_676 . -64.8(15)
O11 K2 O10 C10 5_666 . 74.8(15)
O14 K2 O10 C10 . . 131.5(14)
O15 K2 O10 C10 . . -93.7(15)
K2 O10 C10 N10 . . -156.7(10)
K2 O10 C10 N12 . . 23(3)
C12 N12 C10 O10 . . -175.8(17)
C12 N12 C10 N10 . . 4(2)
C11 N10 C10 O10 . . 178.8(15)
C11 N10 C10 N12 . . -1.2(18)
D10 N10 C10 O10 . . -4(2)
D10 N10 C10 N12 . . 175.9(17)
K2 O11 C11 N10 5_666 . 103.3(13)
K2 O11 C11 N11 5_666 . -75.1(17)
K3 O11 C11 N10 5_666 . -123.5(12)
K3 O11 C11 N11 5_666 . 58(2)
C10 N10 C11 O11 . . 178.6(16)
C10 N10 C11 N11 . . -2.9(19)
D10 N10 C11 O11 . . 2(2)
D10 N10 C11 N11 . . -179.9(18)
C12 N11 C11 O11 . . -177.4(14)
C12 N11 C11 N10 . . 4(2)
D11 N11 C11 O11 . . 5(3)
D11 N11 C11 N10 . . -173.1(18)
K1 O12 C12 N11 2_556 . -158.2(13)
K1 O12 C12 N12 2_556 . 19(3)
C10 N12 C12 O12 . . 179.7(17)
C10 N12 C12 N11 . . -3(2)
C11 N11 C12 O12 . . 176.3(19)
C11 N11 C12 N12 . . -1(2)
D11 N11 C12 O12 . . -7(3)
D11 N11 C12 N12 . . 176(2)
O3 K3 O13 D13A 4_545 . 164.8(7)
O3 K3 O13 D13B 4_545 . -28.4(6)
O5 K3 O13 D13A 6_675 . 28.3(7)
O5 K3 O13 D13B 6_675 . -164.9(7)
O7 K3 O13 D13A . . -21.3(8)
O7 K3 O13 D13B . . 145.4(7)
O11 K3 O13 D13A 5_666 . -139.0(8)
O11 K3 O13 D13B 5_666 . 27.7(8)
O14 K3 O13 D13A . . 92.5(10)
O14 K3 O13 D13B . . -100.8(11)
O3 K3 O14 K2 4_545 . 118.1(4)
O3 K3 O14 D14A 4_545 . -121.0(10)
O3 K3 O14 D14B 4_545 . 2.1(10)
O5 K3 O14 K2 6_675 . -120.1(5)
O5 K3 O14 D14A 6_675 . 0.8(10)
O5 K3 O14 D14B 6_675 . 123.8(10)
O7 K3 O14 K2 . . -44.4(4)
O7 K3 O14 D14A . . 76.5(9)
O7 K3 O14 D14B . . -160.5(9)
O11 K3 O14 K2 5_666 . 39.2(4)
O11 K3 O14 D14A 5_666 . 160.2(9)
O11 K3 O14 D14B 5_666 . -76.8(9)
O13 K3 O14 K2 . . -177.1(9)
O13 K3 O14 D14A . . -56.2(14)
O13 K3 O14 D14B . . 66.9(14)
O7 K2 O14 K3 . . 44.0(4)
O7 K2 O14 D14A . . -73.8(10)
O7 K2 O14 D14B . . 161.2(10)
O8 K2 O14 K3 5_676 . 99.5(5)
O8 K2 O14 D14A 5_676 . -18.3(11)
O8 K2 O14 D14B 5_676 . -143.3(10)
O10 K2 O14 K3 . . -94.8(5)
O10 K2 O14 D14A . . 147.4(10)
O10 K2 O14 D14B . . 22.4(10)
O11 K2 O14 K3 5_666 . -38.4(4)
O11 K2 O14 D14A 5_666 . -156.1(11)
O11 K2 O14 D14B 5_666 . 78.9(10)
O15 K2 O14 K3 . . -178.1(8)
O15 K2 O14 D14A . . 64.2(13)
O15 K2 O14 D14B . . -60.9(13)
O7 K2 O15 K1 . . 116.1(6)
O7 K2 O15 D15A . . -129.2(8)
O7 K2 O15 D15B . . 1.0(9)
O8 K2 O15 K1 5_676 . 102.8(5)
O8 K2 O15 D15A 5_676 . -142.5(7)
O8 K2 O15 D15B 5_676 . -12.4(7)
O10 K2 O15 K1 . . -102.2(5)
O10 K2 O15 D15A . . 12.5(7)
O10 K2 O15 D15B . . 142.6(7)
O11 K2 O15 K1 5_666 . -117.8(6)
O11 K2 O15 D15A 5_666 . -3.1(9)
O11 K2 O15 D15B 5_666 . 127.0(9)
O14 K2 O15 K1 . . 1.6(10)
O14 K2 O15 D15A . . 116.2(8)
O14 K2 O15 D15B . . -113.6(9)
O1 K1 O15 K2 . . -72.0(9)
O1 K1 O15 K2 7_565 . 33.7(6)
O1 K1 O15 D15A . . 164.7(11)
O1 K1 O15 D15A 7_565 . -89.5(9)
O1 K1 O15 D15B . . 50.3(13)
O1 K1 O15 D15B 7_565 . 156.1(10)
O4 K1 O15 K2 . . -35.2(5)
O4 K1 O15 K2 7_565 . 72.7(9)
O4 K1 O15 D15A . . -158.4(9)
O4 K1 O15 D15A 7_565 . -50.6(12)
O4 K1 O15 D15B . . 87.1(10)
O4 K1 O15 D15B 7_565 . -165.0(12)
O9 K1 O15 K2 6_575 . -112.5(5)
O9 K1 O15 D15A 6_575 . 124.3(10)
O9 K1 O15 D15B 6_575 . 9.9(11)
O12 K1 O15 K2 2_556 . 113.3(5)
O12 K1 O15 D15A 2_556 . -9.9(10)
O12 K1 O15 D15B 2_556 . -124.3(11)
O16 K1 O15 K2 . . -178.1(4)
O16 K1 O15 D15A . . 58.6(11)
O16 K1 O15 D15B . . -55.8(12)
O1 K1 O16 D16A . . 106.5(5)
O1 K1 O16 D16A 7_565 . -4.4(8)
O1 K1 O16 D16B . . -147.2(7)
O1 K1 O16 D16B 7_565 . 101.9(9)
O4 K1 O16 D16A . . 151.0(5)
O4 K1 O16 D16A 7_565 . 37.8(5)
O4 K1 O16 D16B . . -102.7(8)
O4 K1 O16 D16B 7_565 . 144.1(7)
O9 K1 O16 D16A 6_575 . -173.5(5)
O9 K1 O16 D16B 6_575 . -67.1(7)
O12 K1 O16 D16A 2_556 . -42.2(5)
O12 K1 O16 D16B 2_556 . 64.2(7)
O15 K1 O16 D16A . . -108.7(5)
O15 K1 O16 D16B . . -2.4(8)
